data_7219248
loop_
_publ_author_name
'Feng, Xing'
'Hu, Jian-Yong'
'Tomiyasu, Hirotsugu'
'Tao, Zhu'
'Redshaw, Carl'
'Elsegood, Mark R. J.'
'Horsburgh, Lynne'
'Teat, Simon J.'
'Wei, Xian-Fu'
'Yamato, Takehiko'

_publ_section_title
;
 Iron(iii) bromide catalyzed bromination of 2-tert-butylpyrene and
 corresponding position-dependent aryl-functionalized pyrene derivatives
;
_journal_issue 12
_journal_name_full 'RSC Adv.'
_journal_page_first 8835
_journal_paper_doi 10.1039/C4RA12216J
_journal_volume 5
_journal_year 2014
_chemical_formula_moiety 'C41 H36 O3'
_chemical_formula_sum 'C41 H36 O3'
_chemical_formula_weight 576.70
_space_group_crystal_system monoclinic
_space_group_IT_number 14
_space_group_name_Hall '-P 2ybc'
_space_group_name_H-M_alt 'P 1 21/c 1'
_symmetry_space_group_name_Hall '-P 2ybc'
_symmetry_space_group_name_H-M 'P 1 21/c 1'
_atom_sites_solution_hydrogens mixed
_atom_sites_solution_primary direct
_atom_sites_solution_secondary difmap
_audit_creation_method SHELXL-2012
_audit_update_record
;
2013-10-10 deposited with the CCDC.
2015-01-08 downloaded from the CCDC.
;
_cell_angle_alpha 90
_cell_angle_beta 98.252(4)
_cell_angle_gamma 90
_cell_formula_units_Z 4
_cell_length_a 9.136(2)
_cell_length_b 17.638(4)
_cell_length_c 19.524(4)
_cell_measurement_reflns_used 6709
_cell_measurement_temperature 150(2)
_cell_measurement_theta_max 28.39
_cell_measurement_theta_min 2.25
_cell_volume 3113.5(12)
_computing_cell_refinement 'Bruker SAINT'
_computing_data_collection 'Bruker APEX 2'
_computing_data_reduction 'Bruker SAINT'
_computing_molecular_graphics 'Bruker SHELXTL'
_computing_publication_material 'Bruker SHELXTL'
_computing_structure_refinement 'SHELXL-2012 (Sheldrick, 2012)'
_computing_structure_solution 'SHELXS-97 (Sheldrick, 2008)'
_diffrn_ambient_temperature 150(2)
_diffrn_measured_fraction_theta_full 0.999
_diffrn_measured_fraction_theta_max 0.988
_diffrn_measurement_device_type 'Bruker APEX 2 CCD diffractometer'
_diffrn_measurement_method '\w rotation with narrow frames'
_diffrn_radiation_type MoK\a
_diffrn_radiation_wavelength 0.71073
_diffrn_reflns_av_R_equivalents 0.0342
_diffrn_reflns_av_unetI/netI 0.0309
_diffrn_reflns_Laue_measured_fraction_full 0.999
_diffrn_reflns_Laue_measured_fraction_max 0.988
_diffrn_reflns_limit_h_max 12
_diffrn_reflns_limit_h_min -12
_diffrn_reflns_limit_k_max 23
_diffrn_reflns_limit_k_min -23
_diffrn_reflns_limit_l_max 25
_diffrn_reflns_limit_l_min -25
_diffrn_reflns_number 31460
_diffrn_reflns_point_group_measured_fraction_full 0.999
_diffrn_reflns_point_group_measured_fraction_max 0.988
_diffrn_reflns_theta_full 25.242
_diffrn_reflns_theta_max 28.417
_diffrn_reflns_theta_min 1.563
_diffrn_source 'fine-focus sealed tube'
_diffrn_standards_decay_% 0
_diffrn_standards_number 0
_exptl_absorpt_coefficient_mu 0.076
_exptl_absorpt_correction_T_max 0.985
_exptl_absorpt_correction_T_min 0.931
_exptl_absorpt_correction_type multi-scan
_exptl_absorpt_process_details 'SADABS v20012/1, Sheldrick, G.M., (2012)'
_exptl_crystal_colour colourless
_exptl_crystal_density_diffrn 1.230
_exptl_crystal_description rod
_exptl_crystal_F_000 1224
_exptl_crystal_size_max 0.960
_exptl_crystal_size_mid 0.240
_exptl_crystal_size_min 0.200
_refine_diff_density_max 0.277
_refine_diff_density_min -0.185
_refine_diff_density_rms 0.038
_refine_ls_extinction_method none
_refine_ls_goodness_of_fit_ref 1.062
_refine_ls_hydrogen_treatment mixed
_refine_ls_matrix_type full
_refine_ls_number_parameters 500
_refine_ls_number_reflns 7734
_refine_ls_number_restraints 53
_refine_ls_restrained_S_all 1.088
_refine_ls_R_factor_all 0.0773
_refine_ls_R_factor_gt 0.0483
_refine_ls_shift/su_max 0.001
_refine_ls_shift/su_mean 0.000
_refine_ls_structure_factor_coef Fsqd
_refine_ls_weighting_details
; 
 w=1/[\s^2^(Fo^2^)+(0.0674P)^2^+0.5765P] 
 where P=(Fo^2^+2Fc^2^)/3 
;
_refine_ls_weighting_scheme calc
_refine_ls_wR_factor_gt 0.1285
_refine_ls_wR_factor_ref 0.1460
_reflns_Friedel_coverage 0.000
_reflns_number_gt 5181
_reflns_number_total 7734
_reflns_threshold_expression 'I > 2\s(I)'
_cod_data_source_file c4ra12216j2.cif
_cod_data_source_block ty25
_cod_depositor_comments
;
The following automatic conversions were performed:

data name '_iucr_refine_instruction_details' was replaced with
'_iucr_refine_instructions_details' as specified in the replacement
file 'data/replacement-values/replacement_tags.lst'.

Automatic conversion script
Id: cif_correct_tags 9268 2022-04-12 08:56:07Z antanas 
;
_cod_database_code 7219248
_shelx_space_group_comment
; 
The symmetry employed for this shelxl refinement is uniquely defined 
by the following loop, which should always be used as a source of 
symmetry information in preference to the above space-group names. 
They are only intended as comments. 
;
_shelx_estimated_absorpt_t_min 0.931
_shelx_estimated_absorpt_t_max 0.985
_shelxl_version_number 2012-9

loop_
_space_group_symop_operation_xyz
'x, y, z'
'-x, y+1/2, -z+1/2'
'-x, -y, -z'
'x, -y-1/2, z-1/2'

loop_
_atom_site_label
_atom_site_type_symbol
_atom_site_fract_x
_atom_site_fract_y
_atom_site_fract_z
_atom_site_U_iso_or_equiv
_atom_site_adp_type
_atom_site_occupancy
_atom_site_site_symmetry_order
_atom_site_calc_flag
_atom_site_refinement_flags_posn
_atom_site_refinement_flags_adp
_atom_site_refinement_flags_occupancy
_atom_site_disorder_assembly
_atom_site_disorder_group
C1 C 0.14911(15) 0.67930(8) 0.08950(7) 0.0326(3) Uani 1 1 d . . . . .
C2 C 0.25285(16) 0.64815(8) 0.14460(7) 0.0341(3) Uani 1 1 d . . . . .
C3 C 0.39101(16) 0.68396(8) 0.16619(8) 0.0353(3) Uani 1 1 d . . . . .
C4 C 0.49243(16) 0.65292(9) 0.22100(8) 0.0404(4) Uani 1 1 d . . . . .
C5 C 0.45779(18) 0.58530(10) 0.25400(9) 0.0478(4) Uani 1 1 d . . . . .
C6 C 0.32093(18) 0.55195(10) 0.23202(9) 0.0446(4) Uani 1 1 d . . . . .
H6 H 0.291(2) 0.5073(11) 0.2541(10) 0.060(5) Uiso 1 1 d . . . . .
C7 C 0.21745(17) 0.58124(8) 0.17905(8) 0.0369(3) Uani 1 1 d . . . . .
C8 C 0.07664(17) 0.54611(9) 0.15852(8) 0.0379(3) Uani 1 1 d . . . . .
H8 H 0.0508(18) 0.4996(9) 0.1837(9) 0.043(4) Uiso 1 1 d . . . . .
C9 C -0.02142(17) 0.57503(8) 0.10636(8) 0.0361(3) Uani 1 1 d . . . . .
H9 H -0.1124(19) 0.5499(9) 0.0956(8) 0.038(4) Uiso 1 1 d . . . . .
C10 C 0.01149(15) 0.64180(8) 0.06910(7) 0.0327(3) Uani 1 1 d . . . . .
C11 C -0.08897(16) 0.67285(8) 0.01454(7) 0.0336(3) Uani 1 1 d . . . . .
C12 C -0.05170(16) 0.73965(8) -0.01681(8) 0.0356(3) Uani 1 1 d . . . . .
H12 H -0.1216(19) 0.7614(10) -0.0539(9) 0.048(5) Uiso 1 1 d . . . . .
C13 C 0.08110(16) 0.77840(8) 0.00308(7) 0.0337(3) Uani 1 1 d . . . . .
C14 C 0.18490(16) 0.74747(8) 0.05649(7) 0.0333(3) Uani 1 1 d . . . . .
C15 C 0.32710(16) 0.78091(8) 0.07820(8) 0.0361(3) Uani 1 1 d . . . . .
H15 H 0.3552(18) 0.8264(9) 0.0543(8) 0.038(4) Uiso 1 1 d . . . . .
C16 C 0.42391(17) 0.75132(9) 0.13011(8) 0.0372(3) Uani 1 1 d . . . . .
H16 H 0.515(2) 0.7767(10) 0.1419(9) 0.045(5) Uiso 1 1 d . . . . .
C17 C 0.5608(2) 0.54783(13) 0.31432(13) 0.0779(7) Uani 1 1 d D U . . .
C18 C 0.5339(9) 0.5954(3) 0.3818(2) 0.108(2) Uani 0.634(12) 1 d D U P A 1
H18A H 0.4277 0.5977 0.3845 0.162 Uiso 0.634(12) 1 calc R U P A 1
H18B H 0.5725 0.6470 0.3787 0.162 Uiso 0.634(12) 1 calc R U P A 1
H18C H 0.5852 0.5706 0.4234 0.162 Uiso 0.634(12) 1 calc R U P A 1
C19 C 0.7199(5) 0.5435(5) 0.3094(5) 0.100(3) Uani 0.634(12) 1 d D U P A 1
H19A H 0.7716 0.5182 0.3506 0.151 Uiso 0.634(12) 1 calc R U P A 1
H19B H 0.7595 0.5949 0.3063 0.151 Uiso 0.634(12) 1 calc R U P A 1
H19C H 0.7345 0.5147 0.2680 0.151 Uiso 0.634(12) 1 calc R U P A 1
C20 C 0.5113(11) 0.4651(5) 0.3258(7) 0.122(4) Uani 0.634(12) 1 d D U P A 1
H20A H 0.4042 0.4639 0.3262 0.182 Uiso 0.634(12) 1 calc R U P A 1
H20B H 0.5622 0.4464 0.3702 0.182 Uiso 0.634(12) 1 calc R U P A 1
H20C H 0.5364 0.4328 0.2883 0.182 Uiso 0.634(12) 1 calc R U P A 1
C18X C 0.6317(18) 0.6011(5) 0.3686(5) 0.107(4) Uani 0.366(12) 1 d D U P A 2
H18D H 0.6959 0.5726 0.4041 0.161 Uiso 0.366(12) 1 calc R U P A 2
H18E H 0.5549 0.6272 0.3899 0.161 Uiso 0.366(12) 1 calc R U P A 2
H18F H 0.6907 0.6385 0.3474 0.161 Uiso 0.366(12) 1 calc R U P A 2
C19X C 0.7035(9) 0.5201(7) 0.2752(6) 0.086(3) Uani 0.366(12) 1 d D U P A 2
H19D H 0.6683 0.4852 0.2374 0.129 Uiso 0.366(12) 1 calc R U P A 2
H19E H 0.7771 0.4944 0.3089 0.129 Uiso 0.366(12) 1 calc R U P A 2
H19F H 0.7488 0.5645 0.2566 0.129 Uiso 0.366(12) 1 calc R U P A 2
C20X C 0.4930(17) 0.4804(7) 0.3433(7) 0.078(3) Uani 0.366(12) 1 d D U P A 2
H20D H 0.4646 0.4434 0.3063 0.117 Uiso 0.366(12) 1 calc R U P A 2
H20E H 0.4051 0.4961 0.3631 0.117 Uiso 0.366(12) 1 calc R U P A 2
H20F H 0.5647 0.4573 0.3795 0.117 Uiso 0.366(12) 1 calc R U P A 2
C21 C 0.63390(17) 0.69739(9) 0.23930(8) 0.0401(4) Uani 1 1 d . . . . .
C22 C 0.75496(18) 0.68281(9) 0.20562(9) 0.0422(4) Uani 1 1 d . . . . .
H22 H 0.752(2) 0.6387(11) 0.1711(10) 0.061(5) Uiso 1 1 d . . . . .
C23 C 0.88424(19) 0.72512(10) 0.21916(9) 0.0438(4) Uani 1 1 d . . . . .
H23 H 0.971(2) 0.7108(11) 0.1966(10) 0.059(5) Uiso 1 1 d . . . . .
C24 C 0.89156(18) 0.78493(10) 0.26523(9) 0.0465(4) Uani 1 1 d . . . . .
C25 C 0.7714(2) 0.80143(11) 0.29831(9) 0.0514(4) Uani 1 1 d . . . . .
H25 H 0.774(2) 0.8427(12) 0.3282(12) 0.070(6) Uiso 1 1 d . . . . .
C26 C 0.64394(19) 0.75810(11) 0.28561(9) 0.0484(4) Uani 1 1 d . . . . .
H26 H 0.553(2) 0.7763(11) 0.3076(10) 0.066(6) Uiso 1 1 d . . . . .
O1 O 1.01250(15) 0.83083(8) 0.28086(7) 0.0659(4) Uani 1 1 d . . . . .
C27 C 1.1367(3) 0.81723(17) 0.24469(14) 0.0920(9) Uani 1 1 d . . . . .
H27A H 1.1772 0.7667 0.2565 0.138 Uiso 1 1 calc R U . . .
H27B H 1.2131 0.8555 0.2582 0.138 Uiso 1 1 calc R U . . .
H27C H 1.1044 0.8202 0.1947 0.138 Uiso 1 1 calc R U . . .
C28 C -0.23832(16) 0.64002(8) -0.00951(7) 0.0348(3) Uani 1 1 d . . . . .
C29 C -0.25980(18) 0.56875(9) -0.04016(8) 0.0399(3) Uani 1 1 d . . . . .
H29 H -0.179(2) 0.5368(10) -0.0418(9) 0.046(5) Uiso 1 1 d . . . . .
C30 C -0.40002(18) 0.54354(9) -0.06723(8) 0.0420(4) Uani 1 1 d . . . . .
H30 H -0.414(2) 0.4937(11) -0.0883(9) 0.051(5) Uiso 1 1 d . . . . .
C31 C -0.52234(17) 0.58928(9) -0.06382(8) 0.0382(3) Uani 1 1 d . . . . .
C32 C -0.50412(18) 0.65964(10) -0.03266(10) 0.0479(4) Uani 1 1 d . . . . .
H32 H -0.588(2) 0.6944(11) -0.0307(10) 0.060(5) Uiso 1 1 d . . . . .
C33 C -0.36210(18) 0.68433(10) -0.00638(9) 0.0453(4) Uani 1 1 d . . . . .
H33 H -0.352(2) 0.7321(11) 0.0151(10) 0.059(5) Uiso 1 1 d . . . . .
O2 O -0.65695(12) 0.56125(6) -0.09323(6) 0.0462(3) Uani 1 1 d . . . . .
C34 C -0.78389(19) 0.60557(10) -0.08352(11) 0.0561(5) Uani 1 1 d . . . . .
H34A H -0.7928 0.6076 -0.0341 0.084 Uiso 1 1 calc R U . . .
H34B H -0.8729 0.5823 -0.1089 0.084 Uiso 1 1 calc R U . . .
H34C H -0.7727 0.6571 -0.1009 0.084 Uiso 1 1 calc R U . . .
C35 C 0.10589(16) 0.85114(8) -0.03173(8) 0.0349(3) Uani 1 1 d . . . . .
C36 C 0.14878(18) 0.91666(9) 0.00554(8) 0.0397(3) Uani 1 1 d . . . . .
H36 H 0.1637(19) 0.9147(10) 0.0572(10) 0.046(5) Uiso 1 1 d . . . . .
C37 C 0.16434(19) 0.98566(9) -0.02704(9) 0.0433(4) Uani 1 1 d . . . . .
H37 H 0.191(2) 1.0303(11) 0.0014(10) 0.056(5) Uiso 1 1 d . . . . .
C38 C 0.13507(18) 0.98976(9) -0.09850(9) 0.0429(4) Uani 1 1 d . . . . .
C39 C 0.09100(19) 0.92570(10) -0.13683(9) 0.0452(4) Uani 1 1 d . . . . .
H39 H 0.078(2) 0.9277(10) -0.1856(11) 0.053(5) Uiso 1 1 d . . . . .
C40 C 0.07687(18) 0.85730(9) -0.10393(8) 0.0413(4) Uani 1 1 d . . . . .
H40 H 0.0480(18) 0.8111(9) -0.1316(9) 0.043(4) Uiso 1 1 d . . . . .
O3 O 0.14634(15) 1.05546(7) -0.13561(7) 0.0567(3) Uani 1 1 d . . . . .
C41 C 0.2045(3) 1.12055(10) -0.09701(12) 0.0645(6) Uani 1 1 d . . . . .
H41A H 0.1354 1.1365 -0.0658 0.097 Uiso 1 1 calc R U . . .
H41B H 0.2179 1.1620 -0.1290 0.097 Uiso 1 1 calc R U . . .
H41C H 0.3000 1.1077 -0.0699 0.097 Uiso 1 1 calc R U . . .

loop_
_atom_site_aniso_label
_atom_site_aniso_U_11
_atom_site_aniso_U_22
_atom_site_aniso_U_33
_atom_site_aniso_U_23
_atom_site_aniso_U_13
_atom_site_aniso_U_12
C1 0.0280(7) 0.0356(7) 0.0338(7) -0.0022(6) 0.0032(6) 0.0022(6)
C2 0.0282(7) 0.0380(7) 0.0360(7) 0.0008(6) 0.0042(6) 0.0035(6)
C3 0.0268(7) 0.0415(8) 0.0370(8) 0.0015(6) 0.0025(6) 0.0032(6)
C4 0.0284(8) 0.0505(9) 0.0413(8) 0.0062(7) 0.0012(6) 0.0044(6)
C5 0.0333(9) 0.0563(10) 0.0518(10) 0.0171(8) -0.0006(7) 0.0048(7)
C6 0.0363(9) 0.0467(9) 0.0502(10) 0.0142(7) 0.0038(7) 0.0028(7)
C7 0.0318(8) 0.0398(8) 0.0390(8) 0.0027(6) 0.0052(6) 0.0035(6)
C8 0.0361(8) 0.0357(7) 0.0428(8) 0.0009(6) 0.0080(6) -0.0016(6)
C9 0.0311(8) 0.0368(7) 0.0408(8) -0.0021(6) 0.0062(6) -0.0028(6)
C10 0.0280(7) 0.0353(7) 0.0349(7) -0.0024(6) 0.0044(6) 0.0014(6)
C11 0.0280(7) 0.0364(7) 0.0359(7) -0.0055(6) 0.0028(6) 0.0008(6)
C12 0.0300(8) 0.0392(8) 0.0355(8) -0.0017(6) -0.0020(6) 0.0017(6)
C13 0.0297(7) 0.0357(7) 0.0344(7) -0.0013(6) 0.0004(6) 0.0001(6)
C14 0.0290(7) 0.0354(7) 0.0347(7) -0.0017(6) 0.0015(6) 0.0010(6)
C15 0.0311(8) 0.0369(7) 0.0388(8) 0.0020(6) 0.0003(6) -0.0031(6)
C16 0.0273(8) 0.0426(8) 0.0404(8) 0.0012(6) 0.0002(6) -0.0020(6)
C17 0.0457(11) 0.0867(15) 0.0919(16) 0.0512(13) -0.0226(11) -0.0085(10)
C18 0.077(4) 0.172(5) 0.063(2) 0.054(3) -0.028(2) -0.012(3)
C19 0.0327(19) 0.132(5) 0.128(6) 0.084(5) -0.020(2) -0.003(2)
C20 0.041(3) 0.114(4) 0.200(10) 0.106(5) -0.018(4) -0.010(3)
C18X 0.108(9) 0.122(6) 0.076(5) 0.037(4) -0.042(5) -0.003(5)
C19X 0.044(4) 0.094(6) 0.107(6) 0.047(4) -0.036(3) 0.013(3)
C20X 0.048(5) 0.104(6) 0.075(5) 0.061(4) -0.014(4) 0.010(4)
C21 0.0315(8) 0.0490(9) 0.0374(8) 0.0049(7) -0.0025(6) 0.0051(6)
C22 0.0362(8) 0.0442(8) 0.0452(9) -0.0014(7) 0.0021(7) 0.0030(7)
C23 0.0342(8) 0.0526(9) 0.0445(9) -0.0011(7) 0.0049(7) 0.0007(7)
C24 0.0389(9) 0.0577(10) 0.0402(9) -0.0015(7) -0.0034(7) -0.0058(8)
C25 0.0491(10) 0.0614(11) 0.0409(9) -0.0115(8) -0.0032(8) 0.0028(8)
C26 0.0361(9) 0.0689(11) 0.0384(9) -0.0034(8) -0.0005(7) 0.0076(8)
O1 0.0510(8) 0.0811(10) 0.0644(8) -0.0202(7) 0.0042(6) -0.0198(7)
C27 0.0598(14) 0.128(2) 0.0935(18) -0.0380(16) 0.0284(13) -0.0455(14)
C28 0.0296(7) 0.0390(8) 0.0350(7) -0.0036(6) 0.0017(6) -0.0019(6)
C29 0.0354(8) 0.0404(8) 0.0437(9) -0.0059(7) 0.0048(7) 0.0023(7)
C30 0.0442(9) 0.0385(8) 0.0428(9) -0.0101(7) 0.0041(7) -0.0056(7)
C31 0.0339(8) 0.0417(8) 0.0374(8) -0.0045(6) -0.0008(6) -0.0068(6)
C32 0.0303(8) 0.0469(9) 0.0643(11) -0.0170(8) -0.0001(7) 0.0020(7)
C33 0.0322(8) 0.0416(8) 0.0600(10) -0.0183(8) -0.0005(7) -0.0012(6)
O2 0.0341(6) 0.0476(6) 0.0533(7) -0.0099(5) -0.0060(5) -0.0075(5)
C34 0.0322(9) 0.0515(10) 0.0789(13) -0.0021(9) -0.0109(8) -0.0029(7)
C35 0.0272(7) 0.0384(7) 0.0371(8) 0.0017(6) -0.0016(6) 0.0002(6)
C36 0.0386(9) 0.0415(8) 0.0369(8) 0.0001(6) -0.0021(6) -0.0001(6)
C37 0.0405(9) 0.0381(8) 0.0499(9) -0.0015(7) 0.0018(7) -0.0011(7)
C38 0.0364(8) 0.0419(8) 0.0493(9) 0.0096(7) 0.0027(7) 0.0015(7)
C39 0.0413(9) 0.0554(10) 0.0371(9) 0.0072(7) -0.0004(7) -0.0040(7)
C40 0.0376(9) 0.0459(9) 0.0383(8) -0.0010(7) -0.0010(6) -0.0067(7)
O3 0.0607(8) 0.0470(7) 0.0611(8) 0.0167(6) 0.0043(6) -0.0022(6)
C41 0.0806(15) 0.0364(9) 0.0799(14) 0.0088(9) 0.0232(12) -0.0015(9)

loop_
_atom_type_symbol
_atom_type_description
_atom_type_scat_dispersion_real
_atom_type_scat_dispersion_imag
_atom_type_scat_source
C C 0.0033 0.0016 'International Tables Vol C Tables 4.2.6.8 and 6.1.1.4'
H H 0.0000 0.0000 'International Tables Vol C Tables 4.2.6.8 and 6.1.1.4'
O O 0.0106 0.0060 'International Tables Vol C Tables 4.2.6.8 and 6.1.1.4'

loop_
_geom_angle_atom_site_label_1
_geom_angle_atom_site_label_2
_geom_angle_atom_site_label_3
_geom_angle
C14 C1 C10 121.05(13)
C14 C1 C2 119.47(13)
C10 C1 C2 119.48(13)
C7 C2 C3 118.86(13)
C7 C2 C1 120.15(13)
C3 C2 C1 120.98(13)
C2 C3 C4 120.53(14)
C2 C3 C16 117.54(13)
C4 C3 C16 121.93(14)
C5 C4 C3 120.27(14)
C5 C4 C21 124.79(13)
C3 C4 C21 114.94(14)
C6 C5 C4 117.78(14)
C6 C5 C17 118.39(15)
C4 C5 C17 123.81(15)
C5 C6 C7 123.67(16)
C5 C6 H6 120.9(12)
C7 C6 H6 115.4(12)
C6 C7 C2 118.87(14)
C6 C7 C8 122.18(14)
C2 C7 C8 118.95(13)
C9 C8 C7 121.17(14)
C9 C8 H8 120.0(10)
C7 C8 H8 118.8(10)
C8 C9 C10 121.63(14)
C8 C9 H9 117.3(10)
C10 C9 H9 121.1(10)
C11 C10 C1 118.82(13)
C11 C10 C9 122.57(13)
C1 C10 C9 118.58(13)
C12 C11 C10 119.08(13)
C12 C11 C28 117.36(13)
C10 C11 C28 123.48(13)
C11 C12 C13 123.29(14)
C11 C12 H12 119.0(10)
C13 C12 H12 117.7(10)
C12 C13 C14 118.65(13)
C12 C13 C35 118.60(12)
C14 C13 C35 122.73(13)
C13 C14 C1 119.08(13)
C13 C14 C15 122.84(13)
C1 C14 C15 118.07(13)
C16 C15 C14 122.05(14)
C16 C15 H15 119.0(9)
C14 C15 H15 118.9(9)
C15 C16 C3 121.84(14)
C15 C16 H16 117.4(10)
C3 C16 H16 120.8(10)
C20X C17 C18X 113.3(7)
C19 C17 C5 118.1(3)
C20X C17 C5 112.9(6)
C18X C17 C5 115.2(4)
C19 C17 C20 105.8(5)
C5 C17 C20 110.7(4)
C19 C17 C18 110.4(4)
C5 C17 C18 104.6(2)
C20 C17 C18 106.8(5)
C20X C17 C19X 109.4(8)
C18X C17 C19X 102.7(6)
C5 C17 C19X 101.9(4)
C17 C18 H18A 109.5
C17 C18 H18B 109.5
H18A C18 H18B 109.5
C17 C18 H18C 109.5
H18A C18 H18C 109.5
H18B C18 H18C 109.5
C17 C19 H19A 109.5
C17 C19 H19B 109.5
H19A C19 H19B 109.5
C17 C19 H19C 109.5
H19A C19 H19C 109.5
H19B C19 H19C 109.5
C17 C20 H20A 109.5
C17 C20 H20B 109.5
H20A C20 H20B 109.5
C17 C20 H20C 109.5
H20A C20 H20C 109.5
H20B C20 H20C 109.5
C17 C18X H18D 109.5
C17 C18X H18E 109.5
H18D C18X H18E 109.5
C17 C18X H18F 109.5
H18D C18X H18F 109.5
H18E C18X H18F 109.5
C17 C19X H19D 109.5
C17 C19X H19E 109.5
H19D C19X H19E 109.5
C17 C19X H19F 109.5
H19D C19X H19F 109.5
H19E C19X H19F 109.5
C17 C20X H20D 109.5
C17 C20X H20E 109.5
H20D C20X H20E 109.5
C17 C20X H20F 109.5
H20D C20X H20F 109.5
H20E C20X H20F 109.5
C22 C21 C26 117.76(15)
C22 C21 C4 120.28(15)
C26 C21 C4 121.74(15)
C21 C22 C23 121.53(16)
C21 C22 H22 120.2(11)
C23 C22 H22 118.2(11)
C24 C23 C22 119.61(16)
C24 C23 H23 121.1(11)
C22 C23 H23 119.2(11)
O1 C24 C23 123.98(16)
O1 C24 C25 116.19(16)
C23 C24 C25 119.83(16)
C24 C25 C26 120.26(17)
C24 C25 H25 120.4(14)
C26 C25 H25 119.3(14)
C25 C26 C21 120.97(17)
C25 C26 H26 117.1(11)
C21 C26 H26 121.6(11)
C24 O1 C27 117.38(15)
O1 C27 H27A 109.5
O1 C27 H27B 109.5
H27A C27 H27B 109.5
O1 C27 H27C 109.5
H27A C27 H27C 109.5
H27B C27 H27C 109.5
C33 C28 C29 117.58(14)
C33 C28 C11 118.85(13)
C29 C28 C11 123.38(13)
C30 C29 C28 121.20(15)
C30 C29 H29 119.2(11)
C28 C29 H29 119.6(11)
C29 C30 C31 120.09(14)
C29 C30 H30 120.7(11)
C31 C30 H30 119.2(11)
O2 C31 C32 123.50(14)
O2 C31 C30 116.73(13)
C32 C31 C30 119.76(14)
C31 C32 C33 119.31(15)
C31 C32 H32 122.1(11)
C33 C32 H32 118.5(11)
C28 C33 C32 122.04(15)
C28 C33 H33 119.7(12)
C32 C33 H33 118.3(12)
C31 O2 C34 116.19(12)
O2 C34 H34A 109.5
O2 C34 H34B 109.5
H34A C34 H34B 109.5
O2 C34 H34C 109.5
H34A C34 H34C 109.5
H34B C34 H34C 109.5
C36 C35 C40 117.40(14)
C36 C35 C13 121.90(13)
C40 C35 C13 120.56(13)
C37 C36 C35 121.84(15)
C37 C36 H36 119.0(10)
C35 C36 H36 119.1(10)
C38 C37 C36 119.29(15)
C38 C37 H37 121.9(11)
C36 C37 H37 118.8(11)
O3 C38 C39 116.13(15)
O3 C38 C37 123.74(15)
C39 C38 C37 120.13(15)
C40 C39 C38 120.08(15)
C40 C39 H39 119.7(11)
C38 C39 H39 120.0(11)
C39 C40 C35 121.26(15)
C39 C40 H40 120.0(10)
C35 C40 H40 118.7(10)
C38 O3 C41 116.56(14)
O3 C41 H41A 109.5
O3 C41 H41B 109.5
H41A C41 H41B 109.5
O3 C41 H41C 109.5
H41A C41 H41C 109.5
H41B C41 H41C 109.5

loop_
_geom_bond_atom_site_label_1
_geom_bond_atom_site_label_2
_geom_bond_distance
C1 C14 1.424(2)
C1 C10 1.426(2)
C1 C2 1.4369(19)
C2 C7 1.419(2)
C2 C3 1.420(2)
C3 C4 1.421(2)
C3 C16 1.435(2)
C4 C5 1.413(2)
C4 C21 1.510(2)
C5 C6 1.393(2)
C5 C17 1.546(2)
C6 C7 1.396(2)
C6 H6 0.96(2)
C7 C8 1.432(2)
C8 C9 1.356(2)
C8 H8 1.002(17)
C9 C10 1.439(2)
C9 H9 0.939(17)
C10 C11 1.413(2)
C11 C12 1.392(2)
C11 C28 1.495(2)
C12 C13 1.398(2)
C12 H12 0.974(18)
C13 C14 1.4144(19)
C13 C35 1.484(2)
C14 C15 1.434(2)
C15 C16 1.351(2)
C15 H15 0.982(17)
C16 H16 0.945(18)
C17 C19 1.473(5)
C17 C20X 1.490(10)
C17 C18X 1.493(8)
C17 C20 1.554(6)
C17 C18 1.611(6)
C17 C19X 1.676(10)
C18 H18A 0.9800
C18 H18B 0.9800
C18 H18C 0.9800
C19 H19A 0.9800
C19 H19B 0.9800
C19 H19C 0.9800
C20 H20A 0.9800
C20 H20B 0.9800
C20 H20C 0.9800
C18X H18D 0.9800
C18X H18E 0.9800
C18X H18F 0.9800
C19X H19D 0.9800
C19X H19E 0.9800
C19X H19F 0.9800
C20X H20D 0.9800
C20X H20E 0.9800
C20X H20F 0.9800
C21 C22 1.390(2)
C21 C26 1.396(2)
C22 C23 1.390(2)
C22 H22 1.03(2)
C23 C24 1.382(2)
C23 H23 0.99(2)
C24 O1 1.368(2)
C24 C25 1.382(3)
C25 C26 1.385(3)
C25 H25 0.93(2)
C26 H26 1.04(2)
O1 C27 1.440(3)
C27 H27A 0.9800
C27 H27B 0.9800
C27 H27C 0.9800
C28 C33 1.383(2)
C28 C29 1.394(2)
C29 C30 1.387(2)
C29 H29 0.936(18)
C30 C31 1.388(2)
C30 H30 0.972(19)
C31 O2 1.3726(17)
C31 C32 1.381(2)
C32 C33 1.395(2)
C32 H32 0.99(2)
C33 H33 0.94(2)
O2 C34 1.434(2)
C34 H34A 0.9800
C34 H34B 0.9800
C34 H34C 0.9800
C35 C36 1.392(2)
C35 C40 1.401(2)
C36 C37 1.390(2)
C36 H36 0.999(18)
C37 C38 1.384(2)
C37 H37 0.974(19)
C38 O3 1.3784(19)
C38 C39 1.383(2)
C39 C40 1.382(2)
C39 H39 0.94(2)
C40 H40 0.992(17)
O3 C41 1.433(2)
C41 H41A 0.9800
C41 H41B 0.9800
C41 H41C 0.9800

loop_
_geom_torsion_atom_site_label_1
_geom_torsion_atom_site_label_2
_geom_torsion_atom_site_label_3
_geom_torsion_atom_site_label_4
_geom_torsion
C14 C1 C2 C7 178.57(13)
C10 C1 C2 C7 -1.0(2)
C14 C1 C2 C3 -0.6(2)
C10 C1 C2 C3 179.92(13)
C7 C2 C3 C4 0.5(2)
C1 C2 C3 C4 179.63(14)
C7 C2 C3 C16 179.71(13)
C1 C2 C3 C16 -1.2(2)
C2 C3 C4 C5 1.0(2)
C16 C3 C4 C5 -178.22(15)
C2 C3 C4 C21 -179.11(14)
C16 C3 C4 C21 1.7(2)
C3 C4 C5 C6 -1.5(3)
C21 C4 C5 C6 178.59(16)
C3 C4 C5 C17 -179.54(19)
C21 C4 C5 C17 0.5(3)
C4 C5 C6 C7 0.6(3)
C17 C5 C6 C7 178.76(19)
C5 C6 C7 C2 0.8(3)
C5 C6 C7 C8 -178.96(16)
C3 C2 C7 C6 -1.4(2)
C1 C2 C7 C6 179.49(14)
C3 C2 C7 C8 178.45(14)
C1 C2 C7 C8 -0.7(2)
C6 C7 C8 C9 -179.17(15)
C2 C7 C8 C9 1.0(2)
C7 C8 C9 C10 0.3(2)
C14 C1 C10 C11 0.9(2)
C2 C1 C10 C11 -179.60(13)
C14 C1 C10 C9 -177.24(13)
C2 C1 C10 C9 2.3(2)
C8 C9 C10 C11 179.94(14)
C8 C9 C10 C1 -2.0(2)
C1 C10 C11 C12 -1.1(2)
C9 C10 C11 C12 177.00(13)
C1 C10 C11 C28 -177.77(13)
C9 C10 C11 C28 0.3(2)
C10 C11 C12 C13 -0.2(2)
C28 C11 C12 C13 176.68(14)
C11 C12 C13 C14 1.7(2)
C11 C12 C13 C35 -177.04(14)
C12 C13 C14 C1 -1.8(2)
C35 C13 C14 C1 176.87(13)
C12 C13 C14 C15 176.84(14)
C35 C13 C14 C15 -4.5(2)
C10 C1 C14 C13 0.5(2)
C2 C1 C14 C13 -178.96(13)
C10 C1 C14 C15 -178.15(13)
C2 C1 C14 C15 2.3(2)
C13 C14 C15 C16 178.85(15)
C1 C14 C15 C16 -2.5(2)
C14 C15 C16 C3 0.8(2)
C2 C3 C16 C15 1.1(2)
C4 C3 C16 C15 -179.73(15)
C6 C5 C17 C19 139.0(5)
C4 C5 C17 C19 -43.0(6)
C6 C5 C17 C20X -2.5(8)
C4 C5 C17 C20X 175.6(8)
C6 C5 C17 C18X -134.8(8)
C4 C5 C17 C18X 43.2(8)
C6 C5 C17 C20 16.9(6)
C4 C5 C17 C20 -165.1(6)
C6 C5 C17 C18 -97.9(4)
C4 C5 C17 C18 80.2(4)
C6 C5 C17 C19X 114.8(5)
C4 C5 C17 C19X -67.1(5)
C5 C4 C21 C22 91.4(2)
C3 C4 C21 C22 -88.51(19)
C5 C4 C21 C26 -94.1(2)
C3 C4 C21 C26 85.96(19)
C26 C21 C22 C23 2.4(2)
C4 C21 C22 C23 177.06(15)
C21 C22 C23 C24 -2.4(3)
C22 C23 C24 O1 -178.58(16)
C22 C23 C24 C25 1.1(3)
O1 C24 C25 C26 179.89(16)
C23 C24 C25 C26 0.2(3)
C24 C25 C26 C21 -0.2(3)
C22 C21 C26 C25 -1.1(2)
C4 C21 C26 C25 -175.66(15)
C23 C24 O1 C27 2.6(3)
C25 C24 O1 C27 -177.1(2)
C12 C11 C28 C33 -56.7(2)
C10 C11 C28 C33 120.09(17)
C12 C11 C28 C29 118.14(17)
C10 C11 C28 C29 -65.1(2)
C33 C28 C29 C30 0.7(2)
C11 C28 C29 C30 -174.17(15)
C28 C29 C30 C31 -0.3(2)
C29 C30 C31 O2 178.42(15)
C29 C30 C31 C32 -0.7(3)
O2 C31 C32 C33 -177.71(16)
C30 C31 C32 C33 1.4(3)
C29 C28 C33 C32 0.0(3)
C11 C28 C33 C32 175.08(16)
C31 C32 C33 C28 -1.0(3)
C32 C31 O2 C34 -6.7(2)
C30 C31 O2 C34 174.12(15)
C12 C13 C35 C36 128.71(16)
C14 C13 C35 C36 -50.0(2)
C12 C13 C35 C40 -46.9(2)
C14 C13 C35 C40 134.42(16)
C40 C35 C36 C37 -0.8(2)
C13 C35 C36 C37 -176.52(14)
C35 C36 C37 C38 0.6(2)
C36 C37 C38 O3 179.60(15)
C36 C37 C38 C39 -0.1(3)
O3 C38 C39 C40 179.94(15)
C37 C38 C39 C40 -0.4(3)
C38 C39 C40 C35 0.3(3)
C36 C35 C40 C39 0.3(2)
C13 C35 C40 C39 176.12(15)
C39 C38 O3 C41 -174.60(16)
C37 C38 O3 C41 5.7(2)
